data_1549370
loop_
_publ_author_name
'Wang, Zikuan'
'Yao, Zhengmin'
'Lyu, Zeyu'
'Xiong, Qinsi'
'Wang, Bingwu'
'Fu, Xuefeng'

_publ_section_title
;
 Thermodynamic and reactivity studies of a tin corrole-cobalt porphyrin
 heterobimetallic complex.
;
_journal_issue 22
_journal_name_full 'Chemical science'
_journal_page_first 4999
_journal_page_last 5007
_journal_paper_doi 10.1039/c8sc01269e
_journal_volume 9
_journal_year 2018
_chemical_formula_moiety 'C74 H16 F30 N8 O Sn2'
_chemical_formula_sum 'C74 H16 F30 N8 O Sn2'
_chemical_formula_weight 1840.33
_chemical_name_systematic (TPFC)Sn-O-Sn(TPFC)
_space_group_crystal_system triclinic
_space_group_IT_number 2
_space_group_name_Hall '-P 1'
_space_group_name_H-M_alt 'P -1'
_symmetry_space_group_name_Hall '-P 1'
_symmetry_space_group_name_H-M 'P -1'
_atom_sites_solution_hydrogens geom
_audit_creation_method SHELXL-2014/7
_audit_update_record
;
2017-03-29 deposited with the CCDC.
2018-05-01 downloaded from the CCDC.
;
_cell_angle_alpha 101.533(2)
_cell_angle_beta 90.070(2)
_cell_angle_gamma 106.286(2)
_cell_formula_units_Z 2
_cell_length_a 12.8962(18)
_cell_length_b 15.333(2)
_cell_length_c 21.248(3)
_cell_measurement_reflns_used 11066
_cell_measurement_temperature 173(2)
_cell_measurement_theta_max 27.5
_cell_measurement_theta_min 1.0
_cell_volume 3944.2(9)
_computing_cell_refinement 'CrystalClear-SM Expert 2.0 r4 (Rigaku, 2009)'
_computing_data_collection 'CrystalClear-SM Expert 2.0 r4 (Rigaku, 2009)'
_computing_data_reduction 'CrystalClear-SM Expert 2.0 r4 (Rigaku, 2009)'
_computing_publication_material 'CIFTAB (Sheldrick, 2013)'
_computing_structure_refinement 'SHELXL-2014/7 (Sheldrick, 2014)'
_computing_structure_solution 'SHELXT (Sheldrick, 2014)'
_diffrn_ambient_temperature 173(2)
_diffrn_measured_fraction_theta_full 0.995
_diffrn_measured_fraction_theta_max 0.993
_diffrn_measurement_device_type 'MM007-HF CCD(Saturn 724+)'
_diffrn_measurement_method '\w scans at fixed \c = 45\%'
_diffrn_radiation_type MoK\a
_diffrn_radiation_wavelength 0.71073
_diffrn_reflns_av_R_equivalents 0.0451
_diffrn_reflns_av_unetI/netI 0.0491
_diffrn_reflns_Laue_measured_fraction_full 0.995
_diffrn_reflns_Laue_measured_fraction_max 0.993
_diffrn_reflns_limit_h_max 16
_diffrn_reflns_limit_h_min -16
_diffrn_reflns_limit_k_max 19
_diffrn_reflns_limit_k_min -19
_diffrn_reflns_limit_l_max 27
_diffrn_reflns_limit_l_min -27
_diffrn_reflns_number 55543
_diffrn_reflns_point_group_measured_fraction_full 0.995
_diffrn_reflns_point_group_measured_fraction_max 0.993
_diffrn_reflns_theta_full 26.000
_diffrn_reflns_theta_max 27.476
_diffrn_reflns_theta_min 1.415
_exptl_absorpt_coefficient_mu 0.751
_exptl_absorpt_correction_T_max 1.000
_exptl_absorpt_correction_T_min 0.886
_exptl_absorpt_correction_type multi-scan
_exptl_absorpt_process_details 'CrystalClear-SM Expert 2.0 r4 (Rigaku, 2009)'
_exptl_crystal_colour black
_exptl_crystal_density_diffrn 1.550
_exptl_crystal_description block
_exptl_crystal_F_000 1788
_exptl_crystal_size_max 0.27
_exptl_crystal_size_mid 0.15
_exptl_crystal_size_min 0.13
_refine_diff_density_max 1.444
_refine_diff_density_min -0.907
_refine_diff_density_rms 0.088
_refine_ls_extinction_method none
_refine_ls_goodness_of_fit_ref 1.089
_refine_ls_hydrogen_treatment constr
_refine_ls_matrix_type full
_refine_ls_number_parameters 1148
_refine_ls_number_reflns 17963
_refine_ls_number_restraints 427
_refine_ls_restrained_S_all 1.084
_refine_ls_R_factor_all 0.0606
_refine_ls_R_factor_gt 0.0557
_refine_ls_shift/su_max 0.002
_refine_ls_shift/su_mean 0.000
_refine_ls_structure_factor_coef Fsqd
_refine_ls_weighting_details 'w=1/[\s^2^(Fo^2^)+(0.0526P)^2^+6.9802P] where P=(Fo^2^+2Fc^2^)/3'
_refine_ls_weighting_scheme calc
_refine_ls_wR_factor_gt 0.1298
_refine_ls_wR_factor_ref 0.1333
_reflns_Friedel_coverage 0.000
_reflns_number_gt 16473
_reflns_number_total 17963
_reflns_threshold_expression 'I > 2\s(I)'
_cod_data_source_file c8sc01269e2.cif
_cod_data_source_block mx5350_sq
_cod_depositor_comments 'Adding full bibliography for 1549367--1549371.cif.'
_cod_original_cell_volume 3944.1(10)
_cod_database_code 1549370
_shelx_space_group_comment
;
The symmetry employed for this shelxl refinement is uniquely defined
by the following loop, which should always be used as a source of
symmetry information in preference to the above space-group names.
They are only intended as comments.
;
_olex2_refinement_description
;
1. Fixed Uiso
 At 1.2 times of:
  All C(H) groups
2. Restrained distances
 C8A-C7A = C7A-C6A = C6A-C11A = C11A-C10A = C9A-C10A = C9A-C8A
 1.39 with sigma of 0.01
 F2A-C8A
 1.36 with sigma of 0.01
3. Uiso/Uaniso restraints and constraints
F2 \\sim F3 \\sim F4 \\sim C7 \\sim C8 \\sim C9 \\sim C10 \\sim F3A \\sim F4A
\\sim C9A \\sim C10A \\sim C7A \\sim F1A \\sim C8A \\sim F2A \\sim F5 \\sim C11
\\sim C11A \\sim C6 \\sim C6A \\sim F5A \\sim F1: within 1.7A with sigma of
0.02 and sigma for terminal atoms of 0.04
Uanis(F5) \\sim Ueq, Uanis(F4) \\sim Ueq, Uanis(F3) \\sim Ueq, Uanis(F2) \\sim
Ueq: with sigma of 0.01 and sigma for terminal atoms of 0.02
Uanis(F2) \\sim Ueq, Uanis(F3) \\sim Ueq, Uanis(F4) \\sim Ueq, Uanis(C6) \\sim
Ueq, Uanis(C7) \\sim Ueq, Uanis(C8) \\sim Ueq, Uanis(C9) \\sim Ueq, Uanis(C10)
\\sim Ueq, Uanis(C11) \\sim Ueq, Uanis(F3A) \\sim Ueq, Uanis(F4A) \\sim Ueq,
Uanis(C9A) \\sim Ueq, Uanis(C10A) \\sim Ueq, Uanis(C11A) \\sim Ueq, Uanis(C6A)
\\sim Ueq, Uanis(C7A) \\sim Ueq, Uanis(F1A) \\sim Ueq, Uanis(C8A) \\sim Ueq,
Uanis(F2A) \\sim Ueq, Uanis(F5) \\sim Ueq, Uanis(F5A) \\sim Ueq, Uanis(F1)
\\sim Ueq: with sigma of 0.01 and sigma for terminal atoms of 0.02
4. Others
 Sof(F3A)=Sof(F4A)=Sof(C9A)=Sof(C10A)=Sof(F5A)=1-FVAR(1)
 Sof(F3)=Sof(F4)=Sof(F5)=Sof(C9)=Sof(C10)=FVAR(1)
 Sof(C11A)=1-FVAR(2)
 Sof(C11)=FVAR(2)
 Sof(C6A)=Sof(C7A)=Sof(F8A)=Sof(F1A)=1-FVAR(3)
 Sof(F1)=Sof(F8)=Sof(C6)=Sof(C7)=FVAR(3)
 Sof(C8A)=Sof(F2A)=1-FVAR(4)
 Sof(F2)=Sof(C8)=FVAR(4)
5.a Aromatic/amide H refined with riding coordinates:
 C2(H2), C3(H3), C13(H13), C14(H14), C24(H24), C25(H25), C35(H35), C36(H36),
 C39(H39), C40(H40), C50(H50), C51(H51), C61(H61), C62(H62), C72(H72), C73(H73)
;
_shelx_shelxl_version_number 2014/7

loop_
_space_group_symop_operation_xyz
'x, y, z'
'-x, -y, -z'

loop_
_atom_site_label
_atom_site_type_symbol
_atom_site_fract_x
_atom_site_fract_y
_atom_site_fract_z
_atom_site_U_iso_or_equiv
_atom_site_adp_type
_atom_site_occupancy
_atom_site_site_symmetry_order
_atom_site_calc_flag
_atom_site_refinement_flags_posn
_atom_site_refinement_flags_adp
_atom_site_refinement_flags_occupancy
_atom_site_disorder_assembly
_atom_site_disorder_group
Sn1 Sn 0.84840(2) 0.34565(2) 0.77915(2) 0.03100(7) Uani 1 1 d . . . . .
Sn2 Sn 0.56809(2) 0.33053(2) 0.77244(2) 0.02972(7) Uani 1 1 d . . . . .
F1 F 0.6920(12) -0.0140(8) 0.8021(6) 0.067(3) Uani 0.61(3) 1 d . U P A 1
F2 F 0.6845(11) -0.1692(4) 0.8419(4) 0.103(3) Uani 0.643(18) 1 d . U P A 1
F3 F 0.8555(9) -0.1803(5) 0.9132(3) 0.101(3) Uani 0.664(10) 1 d . U P A 1
F4 F 1.0362(7) -0.0336(7) 0.9404(4) 0.096(3) Uani 0.664(10) 1 d . U P A 1
F5 F 1.0412(10) 0.1251(8) 0.9040(6) 0.084(3) Uani 0.664(10) 1 d . U P A 1
F6 F 0.8122(2) 0.1602(2) 0.54790(14) 0.0641(7) Uani 1 1 d . . . . .
F7 F 0.8587(4) 0.0972(3) 0.42705(16) 0.1011(13) Uani 1 1 d . . . . .
F8 F 1.0516(19) 0.1605(17) 0.3882(9) 0.160(9) Uani 0.61(3) 1 d . . P A 1
F9 F 1.2210(3) 0.2813(4) 0.47344(17) 0.1065(14) Uani 1 1 d . . . . .
F10 F 1.1753(2) 0.3395(2) 0.59459(14) 0.0695(8) Uani 1 1 d . . . . .
F11 F 1.1685(3) 0.6911(3) 0.7826(4) 0.162(3) Uani 1 1 d . . . . .
F12 F 1.2239(3) 0.8645(3) 0.7598(4) 0.177(3) Uani 1 1 d . . . . .
F13 F 1.0712(3) 0.94603(19) 0.7400(2) 0.0885(11) Uani 1 1 d . . . . .
F14 F 0.8615(3) 0.8503(2) 0.73551(16) 0.0691(8) Uani 1 1 d . . . . .
F15 F 0.8043(2) 0.6779(2) 0.76010(19) 0.0787(10) Uani 1 1 d . . . . .
F16 F 0.6678(2) 0.6249(2) 0.64816(14) 0.0625(8) Uani 1 1 d . . . . .
F17 F 0.6667(3) 0.7905(2) 0.62535(17) 0.0833(11) Uani 1 1 d . . . . .
F18 F 0.5410(3) 0.8867(2) 0.69173(17) 0.0764(9) Uani 1 1 d . . . . .
F19 F 0.4157(3) 0.8157(2) 0.78210(16) 0.0722(9) Uani 1 1 d . . . . .
F20 F 0.4120(2) 0.6497(2) 0.80424(15) 0.0630(8) Uani 1 1 d . . . . .
F21 F 0.6245(3) 0.0771(2) 0.90726(18) 0.0780(9) Uani 1 1 d . . . . .
F22 F 0.5674(3) -0.0857(3) 0.94614(19) 0.0924(11) Uani 1 1 d . . . . .
F23 F 0.3552(3) -0.1816(2) 0.94611(19) 0.0881(11) Uani 1 1 d . . . . .
F24 F 0.2015(3) -0.1178(3) 0.9024(2) 0.1024(13) Uani 1 1 d . . . . .
F25 F 0.2552(3) 0.0420(3) 0.8596(2) 0.0920(12) Uani 1 1 d . . . . .
F26 F 0.5619(2) 0.1571(3) 0.54837(15) 0.0748(9) Uani 1 1 d . . . . .
F27 F 0.5018(3) 0.0536(3) 0.42984(15) 0.0859(11) Uani 1 1 d . . . . .
F28 F 0.2894(3) -0.0061(2) 0.38851(13) 0.0738(9) Uani 1 1 d . . . . .
F29 F 0.1379(3) 0.0348(3) 0.46952(17) 0.0857(11) Uani 1 1 d . . . . .
F30 F 0.1990(2) 0.1371(2) 0.58869(15) 0.0701(9) Uani 1 1 d . . . . .
O1 O 0.7041(2) 0.31585(18) 0.74090(12) 0.0349(6) Uani 1 1 d . . . . .
N1 N 0.8538(3) 0.3074(2) 0.86622(16) 0.0391(7) Uani 1 1 d . . . . .
N2 N 0.9070(3) 0.2354(2) 0.74336(15) 0.0339(7) Uani 1 1 d . . . . .
N3 N 0.9450(3) 0.4203(2) 0.72040(16) 0.0374(7) Uani 1 1 d . . . . .
N4 N 0.8821(3) 0.4695(2) 0.84571(17) 0.0412(8) Uani 1 1 d . . . . .
N5 N 0.4621(3) 0.2004(2) 0.74933(15) 0.0342(7) Uani 1 1 d . . . . .
N6 N 0.4950(2) 0.3689(2) 0.70147(15) 0.0319(6) Uani 1 1 d . . . . .
N7 N 0.5810(3) 0.4617(2) 0.82448(15) 0.0368(7) Uani 1 1 d . . . . .
N8 N 0.5569(3) 0.3143(2) 0.86619(15) 0.0375(7) Uani 1 1 d . . . . .
C1 C 0.8558(3) 0.3733(3) 0.92111(19) 0.0402(9) Uani 1 1 d . . . . .
C2 C 0.8525(4) 0.3294(3) 0.9736(2) 0.0488(10) Uani 1 1 d . . . . .
H2 H 0.8501 0.3565 1.0166 0.059 Uiso 1 1 calc R . . . .
C3 C 0.8533(4) 0.2392(3) 0.9501(2) 0.0472(10) Uani 1 1 d . . . . .
H3 H 0.8517 0.1948 0.9745 0.057 Uiso 1 1 calc R . . . .
C4 C 0.8570(3) 0.2255(3) 0.8814(2) 0.0399(9) Uani 1 1 d . . . . .
C5 C 0.8747(3) 0.1537(3) 0.8341(2) 0.0420(9) Uani 1 1 d . . . . .
C6 C 0.8650(13) 0.0623(9) 0.8538(8) 0.042(2) Uani 0.61(3) 1 d . U P A 1
C7 C 0.7760(14) -0.0155(7) 0.8376(6) 0.049(3) Uani 0.61(3) 1 d . U P A 1
C8 C 0.7748(10) -0.0948(6) 0.8590(5) 0.062(3) Uani 0.643(18) 1 d . U P A 1
C9 C 0.8626(10) -0.0993(6) 0.8941(5) 0.062(2) Uani 0.664(10) 1 d . U P A 1
C10 C 0.9491(9) -0.0291(8) 0.9077(4) 0.057(2) Uani 0.664(10) 1 d . U P A 1
C11 C 0.9530(12) 0.0545(10) 0.8881(5) 0.057(3) Uani 0.73(4) 1 d . U P A 1
C12 C 0.8978(3) 0.1581(3) 0.7702(2) 0.0386(8) Uani 1 1 d . . . . .
C13 C 0.9272(4) 0.0914(3) 0.7220(2) 0.0455(10) Uani 1 1 d . . . . .
H13 H 0.9286 0.0325 0.7265 0.055 Uiso 1 1 calc R U . . .
C14 C 0.9528(3) 0.1273(3) 0.6689(2) 0.0418(9) Uani 1 1 d . . . . .
H14 H 0.9744 0.0974 0.6309 0.050 Uiso 1 1 calc R . . . .
C15 C 0.9410(3) 0.2192(3) 0.68150(19) 0.0366(8) Uani 1 1 d . . . . .
C16 C 0.9658(3) 0.2855(3) 0.64297(19) 0.0371(8) Uani 1 1 d . . . . .
C17 C 0.9920(4) 0.2518(3) 0.5754(2) 0.0430(9) Uani 1 1 d . . . . .
C18 C 0.9134(4) 0.1908(3) 0.5310(2) 0.0515(11) Uani 1 1 d . . . . .
C19 C 0.9373(6) 0.1580(4) 0.4677(3) 0.0716(16) Uani 1 1 d . . . . .
C20 C 1.0406(6) 0.1905(5) 0.4491(3) 0.0753(17) Uani 1 1 d . . . . .
C21 C 1.1202(5) 0.2517(5) 0.4914(3) 0.0734(16) Uani 1 1 d . . . . .
C22 C 1.0946(4) 0.2812(4) 0.5540(2) 0.0549(12) Uani 1 1 d . . . . .
C23 C 0.9712(3) 0.3799(3) 0.6611(2) 0.0382(8) Uani 1 1 d . . . . .
C24 C 1.0084(4) 0.4523(3) 0.6260(2) 0.0493(10) Uani 1 1 d . . . . .
H24 H 1.0313 0.4450 0.5843 0.059 Uiso 1 1 calc R . . . .
C25 C 1.0043(4) 0.5332(3) 0.6641(2) 0.0517(11) Uani 1 1 d . . . . .
H25 H 1.0243 0.5909 0.6528 0.062 Uiso 1 1 calc R . . . .
C26 C 0.9642(3) 0.5158(3) 0.7250(2) 0.0424(9) Uani 1 1 d . . . . .
C27 C 0.9526(3) 0.5800(3) 0.7799(2) 0.0425(9) Uani 1 1 d . . . . .
C28 C 0.9842(3) 0.6796(3) 0.7735(2) 0.0453(10) Uani 1 1 d . . . . .
C29 C 1.0900(4) 0.7302(3) 0.7742(4) 0.089(2) Uani 1 1 d . . . . .
C30 C 1.1196(5) 0.8193(4) 0.7620(4) 0.095(3) Uani 1 1 d . . . . .
C31 C 1.0416(4) 0.8592(3) 0.7513(3) 0.0621(14) Uani 1 1 d . . . . .
C32 C 0.9377(4) 0.8116(3) 0.7494(2) 0.0463(10) Uani 1 1 d . . . . .
C33 C 0.9092(4) 0.7225(3) 0.7609(2) 0.0438(9) Uani 1 1 d . . . . .
C34 C 0.9179(3) 0.5597(3) 0.8393(2) 0.0422(9) Uani 1 1 d . . . . .
C35 C 0.9247(4) 0.6150(3) 0.9021(2) 0.0515(11) Uani 1 1 d . . . . .
H35 H 0.9442 0.6796 0.9125 0.062 Uiso 1 1 calc R . . . .
C36 C 0.8976(4) 0.5572(3) 0.9448(2) 0.0521(11) Uani 1 1 d . . . . .
H36 H 0.8960 0.5756 0.9892 0.063 Uiso 1 1 calc R . . . .
C37 C 0.8725(3) 0.4647(3) 0.9094(2) 0.0419(9) Uani 1 1 d . . . . .
C38 C 0.5986(3) 0.4765(3) 0.88986(19) 0.0384(8) Uani 1 1 d . . . . .
C39 C 0.6157(4) 0.5728(3) 0.9145(2) 0.0467(10) Uani 1 1 d . . . . .
H39 H 0.6317 0.6033 0.9574 0.056 Uiso 1 1 calc R . . . .
C40 C 0.6041(4) 0.6128(3) 0.8636(2) 0.0449(10) Uani 1 1 d . . . . .
H40 H 0.6114 0.6755 0.8661 0.054 Uiso 1 1 calc R . . . .
C41 C 0.5792(3) 0.5426(3) 0.80616(19) 0.0364(8) Uani 1 1 d . . . . .
C42 C 0.5436(3) 0.5400(3) 0.7431(2) 0.0374(8) Uani 1 1 d . . . . .
C43 C 0.5412(3) 0.6314(3) 0.7276(2) 0.0407(9) Uani 1 1 d . . . . .
C44 C 0.6049(4) 0.6705(3) 0.6825(2) 0.0472(10) Uani 1 1 d . . . . .
C45 C 0.6049(4) 0.7561(3) 0.6703(3) 0.0548(12) Uani 1 1 d . . . . .
C46 C 0.5418(4) 0.8045(3) 0.7036(3) 0.0557(12) Uani 1 1 d . . . . .
C47 C 0.4779(4) 0.7681(3) 0.7488(2) 0.0532(11) Uani 1 1 d . . . . .
C48 C 0.4776(4) 0.6826(3) 0.7602(2) 0.0469(10) Uani 1 1 d . . . . .
C49 C 0.5040(3) 0.4597(3) 0.69506(19) 0.0344(8) Uani 1 1 d . . . . .
C50 C 0.4590(3) 0.4507(3) 0.6312(2) 0.0427(9) Uani 1 1 d . . . . .
H50 H 0.4533 0.4997 0.6131 0.051 Uiso 1 1 calc R . . . .
C51 C 0.4264(3) 0.3604(3) 0.6017(2) 0.0408(9) Uani 1 1 d . . . . .
H51 H 0.3957 0.3369 0.5600 0.049 Uiso 1 1 calc R . . . .
C52 C 0.4470(3) 0.3068(3) 0.64533(18) 0.0347(8) Uani 1 1 d . . . . .
C53 C 0.4203(3) 0.2102(3) 0.63792(18) 0.0365(8) Uani 1 1 d . . . . .
C54 C 0.3830(3) 0.1529(3) 0.57224(19) 0.0392(8) Uani 1 1 d . . . . .
C55 C 0.2756(4) 0.1186(3) 0.5499(2) 0.0460(10) Uani 1 1 d . . . . .
C56 C 0.2442(4) 0.0665(3) 0.4885(2) 0.0558(12) Uani 1 1 d . . . . .
C57 C 0.3194(4) 0.0452(3) 0.4479(2) 0.0522(11) Uani 1 1 d . . . . .
C58 C 0.4256(5) 0.0752(4) 0.4687(2) 0.0574(12) Uani 1 1 d . . . . .
C59 C 0.4567(4) 0.1291(3) 0.5298(2) 0.0493(10) Uani 1 1 d . . . . .
C60 C 0.4236(3) 0.1594(3) 0.68640(19) 0.0351(8) Uani 1 1 d . . . . .
C61 C 0.3854(3) 0.0619(3) 0.6832(2) 0.0439(9) Uani 1 1 d . . . . .
H61 H 0.3549 0.0171 0.6466 0.053 Uiso 1 1 calc R . . . .
C62 C 0.4007(3) 0.0452(3) 0.7423(2) 0.0452(10) Uani 1 1 d . . . . .
H62 H 0.3834 -0.0129 0.7530 0.054 Uiso 1 1 calc R . . . .
C63 C 0.4477(3) 0.1319(3) 0.7854(2) 0.0386(8) Uani 1 1 d . . . . .
C64 C 0.4727(3) 0.1489(3) 0.8522(2) 0.0403(9) Uani 1 1 d . . . . .
C65 C 0.4409(4) 0.0657(3) 0.8819(2) 0.0460(10) Uani 1 1 d . . . . .
C66 C 0.3368(4) 0.0145(4) 0.8830(3) 0.0694(16) Uani 1 1 d . . . . .
C67 C 0.3072(5) -0.0683(4) 0.9048(3) 0.0717(16) Uani 1 1 d . . . . .
C68 C 0.3844(5) -0.1008(4) 0.9262(3) 0.0643(14) Uani 1 1 d . . . . .
C69 C 0.4885(5) -0.0536(3) 0.9250(2) 0.0556(12) Uani 1 1 d . . . . .
C70 C 0.5161(4) 0.0283(3) 0.9029(2) 0.0551(12) Uani 1 1 d . . . . .
C71 C 0.5199(3) 0.2369(3) 0.89228(19) 0.0402(9) Uani 1 1 d . . . . .
C72 C 0.5290(4) 0.2696(3) 0.9602(2) 0.0479(10) Uani 1 1 d . . . . .
H72 H 0.5123 0.2327 0.9907 0.057 Uiso 1 1 calc R . . . .
C73 C 0.5665(4) 0.3645(3) 0.9731(2) 0.0491(10) Uani 1 1 d . . . . .
H73 H 0.5795 0.4034 1.0136 0.059 Uiso 1 1 calc R . . . .
C74 C 0.5821(3) 0.3929(3) 0.91315(19) 0.0394(8) Uani 1 1 d . . . . .
F3A F 0.9393(15) -0.1421(9) 0.9332(7) 0.089(4) Uani 0.336(10) 1 d . U P A 2
F4A F 1.0964(13) 0.0244(11) 0.9576(6) 0.081(4) Uani 0.336(10) 1 d . U P A 2
C9A C 0.9251(16) -0.0730(13) 0.9092(10) 0.064(4) Uani 0.336(10) 1 d D U P A 2
C10A C 1.0033(15) 0.0119(11) 0.9212(8) 0.054(3) Uani 0.336(10) 1 d D U P A 2
F5A F 1.0646(19) 0.1643(12) 0.9115(11) 0.068(4) Uani 0.336(10) 1 d . U P A 2
C11A C 0.987(2) 0.0849(19) 0.8973(14) 0.050(5) Uani 0.27(4) 1 d D U P A 2
C6A C 0.8964(19) 0.0753(15) 0.8584(12) 0.044(4) Uani 0.39(3) 1 d D U P A 2
C7A C 0.819(2) -0.0106(11) 0.8469(9) 0.053(4) Uani 0.39(3) 1 d D U P A 2
F8A F 1.0724(15) 0.1566(15) 0.3897(10) 0.068(5) Uani 0.39(3) 1 d . . P A 2
F1A F 0.731(2) -0.0230(13) 0.8074(13) 0.081(5) Uani 0.39(3) 1 d . U P A 2
C8A C 0.8331(15) -0.0840(10) 0.8717(9) 0.065(4) Uani 0.357(18) 1 d D U P A 2
F2A F 0.7535(18) -0.1648(8) 0.8607(9) 0.099(5) Uani 0.357(18) 1 d D U P A 2

loop_
_atom_site_aniso_label
_atom_site_aniso_U_11
_atom_site_aniso_U_22
_atom_site_aniso_U_33
_atom_site_aniso_U_23
_atom_site_aniso_U_13
_atom_site_aniso_U_12
Sn1 0.03059(13) 0.02388(12) 0.03773(15) 0.00655(10) 0.00007(10) 0.00642(10)
Sn2 0.03093(13) 0.02759(13) 0.03140(13) 0.00821(10) 0.00381(10) 0.00816(10)
F1 0.067(6) 0.043(4) 0.079(4) 0.005(3) -0.018(4) 0.002(4)
F2 0.144(8) 0.037(3) 0.113(5) 0.022(3) -0.009(5) -0.005(4)
F3 0.174(8) 0.062(4) 0.098(5) 0.046(3) 0.020(5) 0.062(5)
F4 0.111(6) 0.132(6) 0.092(4) 0.057(4) 0.017(4) 0.087(5)
F5 0.063(5) 0.101(8) 0.098(6) 0.039(7) -0.010(4) 0.028(6)
F6 0.0581(17) 0.0596(17) 0.0638(18) 0.0070(14) -0.0111(14) 0.0039(14)
F7 0.133(4) 0.098(3) 0.055(2) -0.0087(19) -0.031(2) 0.023(3)
F8 0.225(18) 0.262(18) 0.044(6) 0.023(8) 0.036(8) 0.157(15)
F9 0.085(3) 0.178(4) 0.066(2) 0.029(3) 0.036(2) 0.051(3)
F10 0.0433(15) 0.103(2) 0.0593(18) 0.0160(17) 0.0104(13) 0.0176(16)
F11 0.0462(19) 0.067(2) 0.387(9) 0.105(4) -0.045(3) 0.0009(17)
F12 0.054(2) 0.076(3) 0.408(10) 0.118(4) -0.041(4) -0.018(2)
F13 0.081(2) 0.0345(15) 0.152(3) 0.0383(19) -0.010(2) 0.0063(15)
F14 0.079(2) 0.0643(18) 0.083(2) 0.0312(16) 0.0063(17) 0.0398(17)
F15 0.0448(16) 0.070(2) 0.130(3) 0.043(2) 0.0031(17) 0.0143(15)
F16 0.0773(19) 0.0592(16) 0.0693(18) 0.0290(14) 0.0376(15) 0.0379(15)
F17 0.108(3) 0.075(2) 0.095(2) 0.058(2) 0.050(2) 0.044(2)
F18 0.103(3) 0.0469(16) 0.097(2) 0.0347(16) 0.014(2) 0.0353(17)
F19 0.088(2) 0.0599(18) 0.086(2) 0.0166(16) 0.0214(18) 0.0483(17)
F20 0.0636(17) 0.0587(17) 0.081(2) 0.0293(15) 0.0331(15) 0.0304(14)
F21 0.0629(19) 0.075(2) 0.097(3) 0.0315(19) 0.0003(18) 0.0118(17)
F22 0.108(3) 0.088(3) 0.107(3) 0.054(2) 0.016(2) 0.047(2)
F23 0.100(3) 0.064(2) 0.111(3) 0.060(2) 0.004(2) 0.0134(19)
F24 0.072(2) 0.093(3) 0.154(4) 0.069(3) 0.030(2) 0.011(2)
F25 0.061(2) 0.094(3) 0.142(3) 0.070(3) 0.021(2) 0.0252(19)
F26 0.0444(15) 0.102(3) 0.0600(18) -0.0083(17) 0.0061(13) 0.0096(16)
F27 0.082(2) 0.106(3) 0.0517(18) -0.0110(18) 0.0197(16) 0.018(2)
F28 0.105(3) 0.0588(18) 0.0411(15) 0.0013(13) -0.0159(16) 0.0043(17)
F29 0.063(2) 0.093(2) 0.083(2) -0.0172(19) -0.0376(17) 0.0181(18)
F30 0.0424(15) 0.084(2) 0.074(2) -0.0114(16) -0.0078(14) 0.0204(15)
O1 0.0352(13) 0.0358(14) 0.0347(14) 0.0045(11) 0.0029(11) 0.0135(11)
N1 0.0436(18) 0.0336(17) 0.0390(18) 0.0074(14) -0.0018(14) 0.0093(14)
N2 0.0354(16) 0.0250(14) 0.0422(18) 0.0082(13) 0.0035(13) 0.0095(13)
N3 0.0371(17) 0.0247(15) 0.0489(19) 0.0113(14) 0.0054(14) 0.0040(13)
N4 0.0453(19) 0.0284(16) 0.047(2) 0.0041(14) -0.0004(15) 0.0078(14)
N5 0.0362(16) 0.0281(15) 0.0355(16) 0.0084(13) 0.0002(13) 0.0033(13)
N6 0.0337(15) 0.0283(15) 0.0354(16) 0.0093(12) 0.0011(13) 0.0099(12)
N7 0.0443(18) 0.0311(16) 0.0355(17) 0.0038(13) 0.0032(14) 0.0136(14)
N8 0.0449(18) 0.0349(17) 0.0331(16) 0.0117(14) 0.0045(14) 0.0087(14)
C1 0.041(2) 0.041(2) 0.036(2) 0.0036(17) 0.0010(16) 0.0112(18)
C2 0.050(2) 0.058(3) 0.038(2) 0.005(2) 0.0001(19) 0.018(2)
C3 0.052(2) 0.046(2) 0.046(2) 0.0156(19) 0.0024(19) 0.014(2)
C4 0.040(2) 0.043(2) 0.040(2) 0.0168(18) 0.0000(17) 0.0115(17)
C5 0.045(2) 0.034(2) 0.049(2) 0.0134(18) -0.0023(18) 0.0127(17)
C6 0.048(5) 0.035(5) 0.048(4) 0.014(3) -0.002(4) 0.014(4)
C7 0.052(6) 0.039(4) 0.058(5) 0.011(4) -0.004(5) 0.016(4)
C8 0.080(5) 0.035(4) 0.073(5) 0.018(3) 0.005(4) 0.013(4)
C9 0.088(5) 0.052(4) 0.064(5) 0.024(3) 0.014(4) 0.042(4)
C10 0.072(5) 0.064(5) 0.051(4) 0.021(4) 0.010(4) 0.036(4)
C11 0.061(5) 0.061(5) 0.058(4) 0.025(4) 0.005(4) 0.023(4)
C12 0.041(2) 0.0303(18) 0.045(2) 0.0088(16) -0.0041(17) 0.0119(16)
C13 0.060(3) 0.033(2) 0.048(2) 0.0069(18) -0.003(2) 0.0219(19)
C14 0.050(2) 0.035(2) 0.043(2) 0.0020(17) -0.0023(18) 0.0196(18)
C15 0.0352(19) 0.0339(19) 0.041(2) 0.0077(16) 0.0001(16) 0.0098(16)
C16 0.037(2) 0.039(2) 0.037(2) 0.0066(16) 0.0000(16) 0.0141(17)
C17 0.050(2) 0.044(2) 0.041(2) 0.0106(18) 0.0014(18) 0.0211(19)
C18 0.060(3) 0.052(3) 0.044(2) 0.009(2) -0.004(2) 0.019(2)
C19 0.100(5) 0.068(3) 0.045(3) 0.003(3) -0.020(3) 0.027(3)
C20 0.087(4) 0.105(5) 0.040(3) 0.011(3) 0.012(3) 0.040(4)
C21 0.074(4) 0.110(5) 0.047(3) 0.023(3) 0.020(3) 0.039(4)
C22 0.053(3) 0.075(3) 0.044(2) 0.014(2) 0.006(2) 0.029(3)
C23 0.0327(19) 0.039(2) 0.045(2) 0.0135(17) 0.0070(16) 0.0094(16)
C24 0.049(2) 0.047(2) 0.055(3) 0.021(2) 0.011(2) 0.010(2)
C25 0.054(3) 0.037(2) 0.065(3) 0.022(2) 0.009(2) 0.005(2)
C26 0.039(2) 0.0289(19) 0.058(3) 0.0153(18) 0.0024(19) 0.0048(16)
C27 0.038(2) 0.0214(17) 0.065(3) 0.0080(17) -0.0052(19) 0.0045(15)
C28 0.042(2) 0.0257(18) 0.064(3) 0.0080(18) -0.004(2) 0.0037(16)
C29 0.043(3) 0.038(3) 0.188(7) 0.042(4) -0.027(4) 0.003(2)
C30 0.045(3) 0.041(3) 0.194(8) 0.042(4) -0.020(4) -0.004(2)
C31 0.062(3) 0.028(2) 0.099(4) 0.021(2) -0.005(3) 0.012(2)
C32 0.060(3) 0.040(2) 0.044(2) 0.0096(18) 0.001(2) 0.021(2)
C33 0.047(2) 0.034(2) 0.051(2) 0.0091(18) -0.0017(19) 0.0105(18)
C34 0.041(2) 0.0255(18) 0.058(3) 0.0039(17) -0.0032(19) 0.0097(16)
C35 0.052(3) 0.029(2) 0.066(3) -0.006(2) -0.009(2) 0.0106(19)
C36 0.055(3) 0.045(2) 0.051(3) -0.005(2) -0.004(2) 0.016(2)
C37 0.040(2) 0.038(2) 0.040(2) -0.0015(17) -0.0050(17) 0.0077(17)
C38 0.042(2) 0.039(2) 0.033(2) 0.0045(16) 0.0043(16) 0.0121(17)
C39 0.052(2) 0.042(2) 0.041(2) -0.0013(18) 0.0048(19) 0.012(2)
C40 0.051(2) 0.032(2) 0.048(2) 0.0014(17) 0.0062(19) 0.0108(18)
C41 0.0371(19) 0.0283(18) 0.043(2) 0.0075(16) 0.0083(16) 0.0086(15)
C42 0.038(2) 0.0333(19) 0.046(2) 0.0136(17) 0.0080(17) 0.0143(16)
C43 0.043(2) 0.034(2) 0.049(2) 0.0143(17) 0.0064(18) 0.0125(17)
C44 0.051(2) 0.046(2) 0.053(3) 0.018(2) 0.016(2) 0.023(2)
C45 0.063(3) 0.045(2) 0.066(3) 0.027(2) 0.018(2) 0.019(2)
C46 0.071(3) 0.041(2) 0.066(3) 0.022(2) 0.009(3) 0.026(2)
C47 0.062(3) 0.043(2) 0.066(3) 0.014(2) 0.012(2) 0.030(2)
C48 0.048(2) 0.041(2) 0.056(3) 0.013(2) 0.012(2) 0.0177(19)
C49 0.0320(18) 0.0304(18) 0.044(2) 0.0118(16) 0.0037(16) 0.0101(15)
C50 0.042(2) 0.042(2) 0.051(2) 0.0187(19) 0.0003(18) 0.0172(18)
C51 0.043(2) 0.042(2) 0.041(2) 0.0143(18) -0.0042(17) 0.0148(18)
C52 0.0330(18) 0.0342(19) 0.038(2) 0.0110(16) 0.0008(15) 0.0094(15)
C53 0.0358(19) 0.038(2) 0.0340(19) 0.0074(16) 0.0003(15) 0.0080(16)
C54 0.046(2) 0.0323(19) 0.036(2) 0.0076(16) -0.0031(17) 0.0061(17)
C55 0.041(2) 0.044(2) 0.050(2) 0.0053(19) -0.0069(19) 0.0111(19)
C56 0.055(3) 0.046(3) 0.059(3) 0.005(2) -0.020(2) 0.006(2)
C57 0.073(3) 0.041(2) 0.037(2) 0.0084(18) -0.009(2) 0.007(2)
C58 0.071(3) 0.057(3) 0.041(2) 0.011(2) 0.011(2) 0.014(3)
C59 0.047(2) 0.052(3) 0.041(2) 0.005(2) 0.0000(19) 0.004(2)
C60 0.0331(18) 0.0309(18) 0.039(2) 0.0066(15) -0.0017(15) 0.0062(15)
C61 0.045(2) 0.033(2) 0.049(2) 0.0097(18) -0.0019(19) 0.0030(17)
C62 0.047(2) 0.0265(18) 0.058(3) 0.0123(18) -0.004(2) 0.0012(17)
C63 0.039(2) 0.0351(19) 0.044(2) 0.0188(17) 0.0065(17) 0.0078(16)
C64 0.042(2) 0.040(2) 0.044(2) 0.0230(18) 0.0099(17) 0.0109(17)
C65 0.049(2) 0.046(2) 0.048(2) 0.022(2) 0.0060(19) 0.013(2)
C66 0.058(3) 0.072(4) 0.097(4) 0.051(3) 0.016(3) 0.024(3)
C67 0.057(3) 0.065(3) 0.099(4) 0.046(3) 0.018(3) 0.007(3)
C68 0.078(4) 0.052(3) 0.070(3) 0.034(3) -0.002(3) 0.014(3)
C69 0.077(3) 0.053(3) 0.048(3) 0.020(2) 0.007(2) 0.030(3)
C70 0.054(3) 0.056(3) 0.061(3) 0.024(2) 0.010(2) 0.017(2)
C71 0.041(2) 0.046(2) 0.039(2) 0.0189(18) 0.0099(17) 0.0143(18)
C72 0.055(3) 0.057(3) 0.037(2) 0.018(2) 0.0070(19) 0.018(2)
C73 0.057(3) 0.061(3) 0.033(2) 0.011(2) 0.0066(19) 0.021(2)
C74 0.041(2) 0.043(2) 0.0324(19) 0.0065(16) 0.0020(16) 0.0101(17)
F3A 0.149(11) 0.062(7) 0.088(7) 0.041(6) 0.031(7) 0.066(7)
F4A 0.097(9) 0.104(9) 0.069(7) 0.040(6) 0.011(6) 0.060(7)
C9A 0.085(7) 0.057(7) 0.061(6) 0.022(6) 0.010(6) 0.030(6)
C10A 0.068(6) 0.057(6) 0.053(6) 0.020(5) 0.010(5) 0.035(5)
F5A 0.074(10) 0.078(10) 0.063(7) 0.024(8) -0.004(6) 0.035(8)
C11A 0.053(8) 0.051(8) 0.051(7) 0.021(6) -0.001(6) 0.017(6)
C6A 0.056(7) 0.037(6) 0.047(6) 0.025(5) 0.008(6) 0.014(5)
C7A 0.061(7) 0.045(5) 0.059(6) 0.017(4) 0.006(6) 0.019(5)
F8A 0.066(7) 0.106(10) 0.030(6) -0.001(6) 0.010(4) 0.031(7)
F1A 0.085(12) 0.042(5) 0.107(10) 0.006(6) 0.001(10) 0.009(8)
C8A 0.075(7) 0.054(6) 0.069(6) 0.011(5) 0.006(6) 0.026(6)
F2A 0.140(11) 0.043(6) 0.109(9) 0.020(6) 0.026(8) 0.013(7)

loop_
_atom_type_symbol
_atom_type_description
_atom_type_scat_dispersion_real
_atom_type_scat_dispersion_imag
_atom_type_scat_source
C C 0.0033 0.0016 'International Tables Vol C Tables 4.2.6.8 and 6.1.1.4'
H H 0.0000 0.0000 'International Tables Vol C Tables 4.2.6.8 and 6.1.1.4'
F F 0.0171 0.0103 'International Tables Vol C Tables 4.2.6.8 and 6.1.1.4'
N N 0.0061 0.0033 'International Tables Vol C Tables 4.2.6.8 and 6.1.1.4'
O O 0.0106 0.0060 'International Tables Vol C Tables 4.2.6.8 and 6.1.1.4'
Sn Sn -0.6537 1.4246 'International Tables Vol C Tables 4.2.6.8 and 6.1.1.4'

loop_
_geom_angle_atom_site_label_1
_geom_angle_atom_site_label_2
_geom_angle_atom_site_label_3
_geom_angle
O1 Sn1 N1 113.59(13)
O1 Sn1 N2 106.86(12)
O1 Sn1 N3 104.69(12)
O1 Sn1 N4 109.70(12)
N1 Sn1 N4 75.94(13)
N2 Sn1 N1 85.55(13)
N2 Sn1 N4 143.15(13)
N3 Sn1 N1 141.24(14)
N3 Sn1 N2 89.20(12)
N3 Sn1 N4 86.00(14)
O1 Sn2 N5 104.87(12)
O1 Sn2 N6 106.32(11)
O1 Sn2 N7 113.20(12)
O1 Sn2 N8 110.10(12)
N5 Sn2 N6 89.93(12)
N5 Sn2 N7 141.44(13)
N5 Sn2 N8 85.74(13)
N6 Sn2 N7 85.33(12)
N6 Sn2 N8 143.22(13)
N7 Sn2 N8 75.94(13)
Sn1 O1 Sn2 134.46(14)
C1 N1 Sn1 117.7(3)
C4 N1 Sn1 131.6(3)
C4 N1 C1 110.7(3)
C12 N2 Sn1 126.2(3)
C15 N2 Sn1 122.7(2)
C15 N2 C12 109.8(3)
C23 N3 Sn1 122.9(2)
C23 N3 C26 110.1(3)
C26 N3 Sn1 124.3(3)
C34 N4 Sn1 131.9(3)
C34 N4 C37 110.7(3)
C37 N4 Sn1 117.4(3)
C60 N5 Sn2 121.4(2)
C60 N5 C63 109.2(3)
C63 N5 Sn2 126.0(3)
C49 N6 Sn2 126.5(3)
C52 N6 Sn2 122.5(2)
C52 N6 C49 109.8(3)
C38 N7 Sn2 117.1(3)
C38 N7 C41 110.7(3)
C41 N7 Sn2 132.1(3)
C71 N8 Sn2 131.9(3)
C74 N8 Sn2 117.3(3)
C74 N8 C71 110.6(3)
N1 C1 C2 107.1(4)
N1 C1 C37 113.4(4)
C2 C1 C37 139.0(4)
C1 C2 H2 126.0
C3 C2 C1 108.0(4)
C3 C2 H2 126.0
C2 C3 H3 125.9
C2 C3 C4 108.1(4)
C4 C3 H3 125.9
N1 C4 C3 105.9(4)
N1 C4 C5 120.7(4)
C5 C4 C3 132.9(4)
C4 C5 C6 116.8(7)
C4 C5 C6A 115.6(10)
C12 C5 C4 126.1(4)
C12 C5 C6 117.1(7)
C12 C5 C6A 116.6(10)
C7 C6 C5 124.3(10)
C7 C6 C11 117.8(10)
C11 C6 C5 117.9(10)
F1 C7 C6 120.7(11)
F1 C7 C8 119.8(13)
C8 C7 C6 119.5(13)
F2 C8 C7 116.9(10)
F2 C8 C9 122.1(8)
C7 C8 C9 121.0(11)
F3 C9 C8 117.5(10)
C10 C9 F3 121.4(10)
C10 C9 C8 121.1(8)
F4 C10 C11 118.5(12)
C9 C10 F4 121.6(10)
C9 C10 C11 119.9(10)
F5 C11 C6 121.1(10)
F5 C11 C10 118.3(10)
C6 C11 C10 120.6(12)
N2 C12 C5 125.0(4)
N2 C12 C13 106.1(3)
C5 C12 C13 128.6(4)
C12 C13 H13 125.4
C14 C13 C12 109.2(3)
C14 C13 H13 125.4
C13 C14 H14 125.9
C13 C14 C15 108.2(4)
C15 C14 H14 125.9
N2 C15 C14 106.7(3)
N2 C15 C16 124.1(3)
C16 C15 C14 129.0(4)
C15 C16 C17 115.9(3)
C15 C16 C23 127.3(4)
C23 C16 C17 116.8(4)
C18 C17 C16 121.1(4)
C18 C17 C22 116.7(4)
C22 C17 C16 122.2(4)
F6 C18 C17 120.2(4)
F6 C18 C19 118.2(5)
C17 C18 C19 121.6(5)
F7 C19 C18 119.2(6)
F7 C19 C20 121.8(5)
C20 C19 C18 119.0(5)
F8 C20 C19 113.7(12)
F8 C20 C21 125.2(12)
C19 C20 F8A 122.4(9)
C21 C20 C19 121.0(5)
C21 C20 F8A 116.2(9)
F9 C21 C20 120.8(5)
F9 C21 C22 120.6(6)
C20 C21 C22 118.6(5)
F10 C22 C17 120.0(4)
F10 C22 C21 116.9(5)
C17 C22 C21 123.1(5)
N3 C23 C16 123.7(3)
N3 C23 C24 107.1(4)
C16 C23 C24 129.1(4)
C23 C24 H24 126.0
C25 C24 C23 108.1(4)
C25 C24 H24 126.0
C24 C25 H25 125.4
C24 C25 C26 109.3(4)
C26 C25 H25 125.4
N3 C26 C25 105.3(4)
N3 C26 C27 125.9(4)
C27 C26 C25 128.7(4)
C26 C27 C28 115.5(4)
C26 C27 C34 126.3(3)
C34 C27 C28 118.2(4)
C29 C28 C27 121.9(4)
C29 C28 C33 115.9(4)
C33 C28 C27 121.9(4)
F11 C29 C28 119.5(4)
F11 C29 C30 118.3(5)
C28 C29 C30 122.1(5)
F12 C30 C29 120.2(5)
F12 C30 C31 120.4(5)
C31 C30 C29 119.4(5)
F13 C31 C30 118.9(5)
C32 C31 F13 120.9(4)
C32 C31 C30 120.1(4)
F14 C32 C33 120.6(4)
C31 C32 F14 119.5(4)
C31 C32 C33 119.8(4)
F15 C33 C28 119.4(4)
F15 C33 C32 118.1(4)
C28 C33 C32 122.5(4)
N4 C34 C27 119.8(4)
N4 C34 C35 106.2(4)
C27 C34 C35 133.3(4)
C34 C35 H35 125.8
C36 C35 C34 108.5(4)
C36 C35 H35 125.8
C35 C36 H36 126.1
C35 C36 C37 107.8(4)
C37 C36 H36 126.1
N4 C37 C1 113.9(3)
N4 C37 C36 106.7(4)
C36 C37 C1 138.7(4)
N7 C38 C39 107.1(4)
N7 C38 C74 113.4(3)
C39 C38 C74 138.9(4)
C38 C39 H39 126.3
C40 C39 C38 107.4(4)
C40 C39 H39 126.3
C39 C40 H40 125.5
C39 C40 C41 108.9(4)
C41 C40 H40 125.5
N7 C41 C40 105.6(3)
N7 C41 C42 120.1(3)
C42 C41 C40 133.7(4)
C41 C42 C43 116.7(4)
C49 C42 C41 125.6(3)
C49 C42 C43 117.6(4)
C44 C43 C42 122.5(4)
C44 C43 C48 116.2(4)
C48 C43 C42 121.3(4)
F16 C44 C43 120.1(4)
F16 C44 C45 117.9(4)
C43 C44 C45 122.0(4)
F17 C45 C44 119.9(4)
F17 C45 C46 120.1(4)
C46 C45 C44 120.0(4)
F18 C46 C45 120.3(5)
F18 C46 C47 120.0(4)
C45 C46 C47 119.7(4)
F19 C47 C46 120.0(4)
F19 C47 C48 120.0(4)
C46 C47 C48 119.9(4)
F20 C48 C43 120.4(4)
F20 C48 C47 117.4(4)
C47 C48 C43 122.2(4)
N6 C49 C42 125.8(3)
N6 C49 C50 105.2(3)
C42 C49 C50 128.9(3)
C49 C50 H50 125.2
C51 C50 C49 109.6(3)
C51 C50 H50 125.2
C50 C51 H51 125.8
C50 C51 C52 108.5(4)
C52 C51 H51 125.8
N6 C52 C51 107.0(3)
N6 C52 C53 123.7(3)
C53 C52 C51 129.2(4)
C52 C53 C54 117.4(3)
C52 C53 C60 127.2(4)
C60 C53 C54 115.4(3)
C55 C54 C53 123.8(4)
C55 C54 C59 115.7(4)
C59 C54 C53 120.5(4)
F30 C55 C54 119.2(4)
F30 C55 C56 118.6(4)
C56 C55 C54 122.1(4)
F29 C56 C55 119.4(5)
F29 C56 C57 120.2(4)
C57 C56 C55 120.4(4)
F28 C57 C56 120.7(5)
F28 C57 C58 120.0(5)
C58 C57 C56 119.2(4)
F27 C58 C57 120.5(4)
F27 C58 C59 119.5(5)
C57 C58 C59 120.0(5)
F26 C59 C54 119.4(4)
F26 C59 C58 118.1(4)
C58 C59 C54 122.5(4)
N5 C60 C53 123.7(3)
N5 C60 C61 106.9(3)
C53 C60 C61 129.3(4)
C60 C61 H61 125.7
C62 C61 C60 108.7(4)
C62 C61 H61 125.7
C61 C62 H62 125.8
C61 C62 C63 108.4(4)
C63 C62 H62 125.8
N5 C63 C62 106.8(3)
N5 C63 C64 124.8(4)
C64 C63 C62 128.4(4)
C63 C64 C65 115.5(4)
C71 C64 C63 125.6(3)
C71 C64 C65 118.9(4)
C66 C65 C64 123.1(4)
C66 C65 C70 114.5(4)
C70 C65 C64 121.9(4)
F25 C66 C67 116.9(5)
C65 C66 F25 119.6(4)
C65 C66 C67 123.5(5)
F24 C67 C66 120.3(5)
C68 C67 F24 120.1(5)
C68 C67 C66 119.5(5)
F23 C68 C67 119.1(5)
C69 C68 F23 121.4(5)
C69 C68 C67 119.4(5)
F22 C69 C70 119.9(5)
C68 C69 F22 120.1(4)
C68 C69 C70 120.1(5)
F21 C70 C69 117.2(4)
C65 C70 F21 119.5(4)
C65 C70 C69 123.1(5)
N8 C71 C64 120.5(4)
N8 C71 C72 106.1(4)
C64 C71 C72 133.0(4)
C71 C72 H72 125.8
C73 C72 C71 108.4(4)
C73 C72 H72 125.8
C72 C73 H73 126.2
C72 C73 C74 107.6(4)
C74 C73 H73 126.2
N8 C74 C38 114.2(3)
N8 C74 C73 107.1(4)
C73 C74 C38 137.7(4)
F3A C9A C10A 119.9(16)
F3A C9A C8A 121.1(17)
C8A C9A C10A 119.0(17)
F4A C10A C9A 120.1(14)
F4A C10A C11A 120.1(18)
C9A C10A C11A 120(2)
F5A C11A C10A 116(2)
F5A C11A C6A 121.2(18)
C6A C11A C10A 122(3)
C11A C6A C5 123.5(16)
C11A C6A C7A 117(2)
C7A C6A C5 119.6(15)
C6A C7A C8A 122(2)
F1A C7A C6A 118.0(16)
F1A C7A C8A 120(2)
C9A C8A C7A 120.4(18)
F2A C8A C9A 120.6(18)
F2A C8A C7A 118.9(16)

loop_
_geom_bond_atom_site_label_1
_geom_bond_atom_site_label_2
_geom_bond_distance
Sn1 O1 1.924(3)
Sn1 N1 2.056(3)
Sn1 N2 2.051(3)
Sn1 N3 2.049(3)
Sn1 N4 2.063(3)
Sn2 O1 1.934(3)
Sn2 N5 2.041(3)
Sn2 N6 2.042(3)
Sn2 N7 2.054(3)
Sn2 N8 2.056(3)
F1 C7 1.327(15)
F2 C8 1.370(12)
F3 C9 1.361(9)
F4 C10 1.345(11)
F5 C11 1.32(2)
F6 C18 1.334(6)
F7 C19 1.338(7)
F8 C20 1.305(18)
F9 C21 1.335(7)
F10 C22 1.341(6)
F11 C29 1.341(6)
F12 C30 1.335(7)
F13 C31 1.348(5)
F14 C32 1.341(5)
F15 C33 1.331(5)
F16 C44 1.340(5)
F17 C45 1.338(5)
F18 C46 1.337(5)
F19 C47 1.341(5)
F20 C48 1.342(5)
F21 C70 1.381(6)
F22 C69 1.358(6)
F23 C68 1.343(5)
F24 C67 1.356(6)
F25 C66 1.366(6)
F26 C59 1.336(5)
F27 C58 1.354(6)
F28 C57 1.338(5)
F29 C56 1.351(6)
F30 C55 1.342(5)
N1 C1 1.377(5)
N1 C4 1.369(5)
N2 C12 1.391(5)
N2 C15 1.384(5)
N3 C23 1.376(5)
N3 C26 1.398(5)
N4 C34 1.365(5)
N4 C37 1.374(5)
N5 C60 1.385(5)
N5 C63 1.391(5)
N6 C49 1.399(4)
N6 C52 1.388(5)
N7 C38 1.370(5)
N7 C41 1.378(5)
N8 C71 1.375(5)
N8 C74 1.360(5)
C1 C2 1.409(6)
C1 C37 1.429(6)
C2 H2 0.9300
C2 C3 1.376(6)
C3 H3 0.9300
C3 C4 1.436(6)
C4 C5 1.404(6)
C5 C6 1.514(15)
C5 C12 1.402(6)
C5 C6A 1.49(2)
C6 C7 1.387(15)
C6 C11 1.393(19)
C7 C8 1.378(14)
C8 C9 1.380(16)
C9 C10 1.300(15)
C10 C11 1.412(14)
C12 C13 1.428(6)
C13 H13 0.9300
C13 C14 1.354(6)
C14 H14 0.9300
C14 C15 1.431(5)
C15 C16 1.400(5)
C16 C17 1.498(6)
C16 C23 1.402(5)
C17 C18 1.381(6)
C17 C22 1.381(6)
C18 C19 1.404(7)
C19 C20 1.373(9)
C20 C21 1.365(9)
C20 F8A 1.37(2)
C21 C22 1.387(7)
C23 C24 1.432(6)
C24 H24 0.9300
C24 C25 1.354(6)
C25 H25 0.9300
C25 C26 1.441(6)
C26 C27 1.404(6)
C27 C28 1.501(5)
C27 C34 1.404(6)
C28 C29 1.365(7)
C28 C33 1.366(6)
C29 C30 1.389(7)
C30 C31 1.355(7)
C31 C32 1.330(7)
C32 C33 1.384(6)
C34 C35 1.418(6)
C35 H35 0.9300
C35 C36 1.372(7)
C36 H36 0.9300
C36 C37 1.413(6)
C38 C39 1.418(6)
C38 C74 1.427(6)
C39 H39 0.9300
C39 C40 1.373(6)
C40 H40 0.9300
C40 C41 1.425(6)
C41 C42 1.406(6)
C42 C43 1.511(5)
C42 C49 1.400(5)
C43 C44 1.381(6)
C43 C48 1.383(6)
C44 C45 1.388(6)
C45 C46 1.358(7)
C46 C47 1.368(7)
C47 C48 1.379(6)
C49 C50 1.441(6)
C50 H50 0.9300
C50 C51 1.346(6)
C51 H51 0.9300
C51 C52 1.425(5)
C52 C53 1.400(5)
C53 C54 1.490(5)
C53 C60 1.417(5)
C54 C55 1.382(6)
C54 C59 1.385(6)
C55 C56 1.379(6)
C56 C57 1.364(7)
C57 C58 1.359(7)
C58 C59 1.383(6)
C60 C61 1.424(5)
C61 H61 0.9300
C61 C62 1.357(6)
C62 H62 0.9300
C62 C63 1.425(6)
C63 C64 1.412(6)
C64 C65 1.491(5)
C64 C71 1.412(6)
C65 C66 1.354(7)
C65 C70 1.371(6)
C66 C67 1.391(7)
C67 C68 1.347(8)
C68 C69 1.337(8)
C69 C70 1.383(6)
C71 C72 1.424(6)
C72 H72 0.9300
C72 C73 1.369(7)
C73 H73 0.9300
C73 C74 1.423(6)
F3A C9A 1.32(2)
F4A C10A 1.37(2)
C9A C10A 1.381(10)
C9A C8A 1.379(10)
C10A C11A 1.384(10)
F5A C11A 1.32(4)
C11A C6A 1.384(10)
C6A C7A 1.387(10)
C7A F1A 1.35(2)
C7A C8A 1.388(10)
C8A F2A 1.346(9)

loop_
_geom_torsion_atom_site_label_1
_geom_torsion_atom_site_label_2
_geom_torsion_atom_site_label_3
_geom_torsion_atom_site_label_4
_geom_torsion
Sn1 N1 C1 C2 176.4(3)
Sn1 N1 C1 C37 -10.1(5)
Sn1 N1 C4 C3 -176.6(3)
Sn1 N1 C4 C5 10.4(6)
Sn1 N2 C12 C5 -18.8(6)
Sn1 N2 C12 C13 166.9(3)
Sn1 N2 C15 C14 -167.3(3)
Sn1 N2 C15 C16 17.1(5)
Sn1 N3 C23 C16 -21.1(5)
Sn1 N3 C23 C24 161.8(3)
Sn1 N3 C26 C25 -161.6(3)
Sn1 N3 C26 C27 22.1(6)
Sn1 N4 C34 C27 -9.0(6)
Sn1 N4 C34 C35 179.2(3)
Sn1 N4 C37 C1 9.0(5)
Sn1 N4 C37 C36 -179.0(3)
Sn2 N5 C60 C53 -23.3(5)
Sn2 N5 C60 C61 159.7(3)
Sn2 N5 C63 C62 -158.1(3)
Sn2 N5 C63 C64 23.9(6)
Sn2 N6 C49 C42 -15.7(5)
Sn2 N6 C49 C50 167.4(3)
Sn2 N6 C52 C51 -167.4(3)
Sn2 N6 C52 C53 16.1(5)
Sn2 N7 C38 C39 174.1(3)
Sn2 N7 C38 C74 -12.9(5)
Sn2 N7 C41 C40 -173.6(3)
Sn2 N7 C41 C42 13.8(6)
Sn2 N8 C71 C64 -4.7(6)
Sn2 N8 C71 C72 -178.1(3)
Sn2 N8 C74 C38 8.2(5)
Sn2 N8 C74 C73 178.9(3)
F1 C7 C8 F2 -0.1(16)
F1 C7 C8 C9 177.8(11)
F2 C8 C9 F3 -1.9(14)
F2 C8 C9 C10 177.4(9)
F3 C9 C10 F4 1.2(14)
F3 C9 C10 C11 -179.0(9)
F4 C10 C11 F5 -1.6(15)
F4 C10 C11 C6 179.6(11)
F6 C18 C19 F7 -0.6(7)
F6 C18 C19 C20 178.5(5)
F7 C19 C20 F8 3.6(15)
F7 C19 C20 C21 -179.2(6)
F7 C19 C20 F8A -6.1(16)
F8 C20 C21 F9 -4.7(17)
F8 C20 C21 C22 176.5(15)
F9 C21 C22 F10 -0.3(8)
F9 C21 C22 C17 -179.1(5)
F11 C29 C30 F12 -1.0(13)
F11 C29 C30 C31 178.0(8)
F12 C30 C31 F13 -1.6(12)
F12 C30 C31 C32 175.6(7)
F13 C31 C32 F14 0.6(8)
F13 C31 C32 C33 179.8(5)
F14 C32 C33 F15 -2.4(7)
F14 C32 C33 C28 178.2(4)
F16 C44 C45 F17 0.0(8)
F16 C44 C45 C46 179.6(5)
F17 C45 C46 F18 0.0(8)
F17 C45 C46 C47 179.1(5)
F18 C46 C47 F19 -1.2(8)
F18 C46 C47 C48 178.9(5)
F19 C47 C48 F20 1.3(7)
F19 C47 C48 C43 -179.3(5)
F22 C69 C70 F21 -3.9(7)
F22 C69 C70 C65 -179.0(5)
F23 C68 C69 F22 -2.1(9)
F23 C68 C69 C70 178.6(5)
F24 C67 C68 F23 -1.2(10)
F24 C67 C68 C69 176.5(6)
F25 C66 C67 F24 -0.2(10)
F25 C66 C67 C68 177.5(6)
F27 C58 C59 F26 -0.9(7)
F27 C58 C59 C54 -179.3(4)
F28 C57 C58 F27 0.1(7)
F28 C57 C58 C59 179.2(4)
F29 C56 C57 F28 0.9(7)
F29 C56 C57 C58 -177.8(5)
F30 C55 C56 F29 -0.8(7)
F30 C55 C56 C57 -179.1(4)
N1 C1 C2 C3 2.6(5)
N1 C1 C37 N4 0.6(5)
N1 C1 C37 C36 -167.7(5)
N1 C4 C5 C6 -173.6(7)
N1 C4 C5 C12 4.7(7)
N1 C4 C5 C6A 169.4(10)
N2 C12 C13 C14 0.1(5)
N2 C15 C16 C17 -174.9(4)
N2 C15 C16 C23 6.7(7)
N3 C23 C24 C25 0.2(5)
N3 C26 C27 C28 176.7(4)
N3 C26 C27 C34 -1.2(7)
N4 C34 C35 C36 2.6(5)
N5 C60 C61 C62 -0.1(5)
N5 C63 C64 C65 174.4(4)
N5 C63 C64 C71 -2.7(7)
N6 C49 C50 C51 -0.5(5)
N6 C52 C53 C54 -171.9(3)
N6 C52 C53 C60 8.7(6)
N7 C38 C39 C40 2.0(5)
N7 C38 C74 N8 2.9(5)
N7 C38 C74 C73 -163.7(5)
N7 C41 C42 C43 178.3(3)
N7 C41 C42 C49 2.6(6)
N8 C71 C72 C73 2.3(5)
C1 N1 C4 C3 4.2(5)
C1 N1 C4 C5 -168.8(4)
C1 C2 C3 C4 -0.1(5)
C2 C1 C37 N4 171.2(5)
C2 C1 C37 C36 2.8(10)
C2 C3 C4 N1 -2.4(5)
C2 C3 C4 C5 169.3(5)
C3 C4 C5 C6 15.6(10)
C3 C4 C5 C12 -166.1(5)
C3 C4 C5 C6A -1.4(12)
C4 N1 C1 C2 -4.3(5)
C4 N1 C1 C37 169.3(4)
C4 C5 C6 C7 102.3(13)
C4 C5 C6 C11 -80.4(13)
C4 C5 C12 N2 0.0(7)
C4 C5 C12 C13 173.0(4)
C4 C5 C6A C11A -65(3)
C4 C5 C6A C7A 109.4(19)
C5 C6 C7 F1 1(2)
C5 C6 C7 C8 -178.9(11)
C5 C6 C11 F5 1.3(19)
C5 C6 C11 C10 -179.9(9)
C5 C12 C13 C14 -174.0(4)
C5 C6A C7A F1A 8(3)
C5 C6A C7A C8A -176.4(18)
C6 C5 C12 N2 178.3(7)
C6 C5 C12 C13 -8.7(9)
C6 C7 C8 F2 179.6(11)
C6 C7 C8 C9 -2.5(17)
C7 C6 C11 F5 178.7(12)
C7 C6 C11 C10 -2.5(19)
C7 C8 C9 F3 -179.7(9)
C7 C8 C9 C10 -0.4(15)
C8 C9 C10 F4 -178.1(9)
C8 C9 C10 C11 1.8(14)
C9 C10 C11 F5 178.5(11)
C9 C10 C11 C6 -0.3(16)
C11 C6 C7 F1 -176.4(12)
C11 C6 C7 C8 3.8(19)
C12 N2 C15 C14 0.5(4)
C12 N2 C15 C16 -175.1(4)
C12 C5 C6 C7 -76.1(14)
C12 C5 C6 C11 101.1(12)
C12 C5 C6A C11A 101(2)
C12 C5 C6A C7A -84(2)
C12 C13 C14 C15 0.2(5)
C13 C14 C15 N2 -0.4(5)
C13 C14 C15 C16 174.9(4)
C14 C15 C16 C17 10.5(6)
C14 C15 C16 C23 -167.9(4)
C15 N2 C12 C5 174.0(4)
C15 N2 C12 C13 -0.3(4)
C15 C16 C17 C18 69.2(5)
C15 C16 C17 C22 -112.1(5)
C15 C16 C23 N3 -4.6(7)
C15 C16 C23 C24 171.8(4)
C16 C17 C18 F6 -0.4(6)
C16 C17 C18 C19 -179.4(4)
C16 C17 C22 F10 2.1(7)
C16 C17 C22 C21 -179.2(5)
C16 C23 C24 C25 -176.6(4)
C17 C16 C23 N3 177.1(4)
C17 C16 C23 C24 -6.5(6)
C17 C18 C19 F7 178.4(5)
C17 C18 C19 C20 -2.6(8)
C18 C17 C22 F10 -179.1(4)
C18 C17 C22 C21 -0.4(7)
C18 C19 C20 F8 -175.4(13)
C18 C19 C20 C21 1.8(9)
C18 C19 C20 F8A 174.8(14)
C19 C20 C21 F9 178.4(6)
C19 C20 C21 C22 -0.4(10)
C20 C21 C22 F10 178.5(5)
C20 C21 C22 C17 -0.3(9)
C22 C17 C18 F6 -179.2(4)
C22 C17 C18 C19 1.9(7)
C23 N3 C26 C25 0.2(5)
C23 N3 C26 C27 -176.2(4)
C23 C16 C17 C18 -112.3(5)
C23 C16 C17 C22 66.4(5)
C23 C24 C25 C26 -0.1(5)
C24 C25 C26 N3 0.0(5)
C24 C25 C26 C27 176.2(4)
C25 C26 C27 C28 1.3(7)
C25 C26 C27 C34 -176.7(4)
C26 N3 C23 C16 176.8(4)
C26 N3 C23 C24 -0.3(5)
C26 C27 C28 C29 -74.6(7)
C26 C27 C28 C33 99.4(5)
C26 C27 C34 N4 -6.1(7)
C26 C27 C34 C35 163.1(5)
C27 C28 C29 F11 -2.0(11)
C27 C28 C29 C30 173.5(7)
C27 C28 C33 F15 6.4(7)
C27 C28 C33 C32 -174.2(4)
C27 C34 C35 C36 -167.7(5)
C28 C27 C34 N4 176.0(4)
C28 C27 C34 C35 -14.8(7)
C28 C29 C30 F12 -176.5(8)
C28 C29 C30 C31 2.4(13)
C29 C28 C33 F15 -179.3(6)
C29 C28 C33 C32 0.1(8)
C29 C30 C31 F13 179.4(7)
C29 C30 C31 C32 -3.3(12)
C30 C31 C32 F14 -176.6(6)
C30 C31 C32 C33 2.6(9)
C31 C32 C33 F15 178.4(5)
C31 C32 C33 C28 -1.0(7)
C33 C28 C29 F11 -176.3(7)
C33 C28 C29 C30 -0.8(11)
C34 N4 C37 C1 -168.5(4)
C34 N4 C37 C36 3.5(5)
C34 C27 C28 C29 103.5(6)
C34 C27 C28 C33 -82.5(6)
C34 C35 C36 C37 -0.5(5)
C35 C36 C37 N4 -1.8(5)
C35 C36 C37 C1 167.2(5)
C37 N4 C34 C27 168.1(4)
C37 N4 C34 C35 -3.8(5)
C37 C1 C2 C3 -168.3(5)
C38 N7 C41 C40 3.8(4)
C38 N7 C41 C42 -168.8(4)
C38 C39 C40 C41 0.3(5)
C39 C38 C74 N8 172.7(5)
C39 C38 C74 C73 6.1(10)
C39 C40 C41 N7 -2.5(5)
C39 C40 C41 C42 168.7(4)
C40 C41 C42 C43 8.2(7)
C40 C41 C42 C49 -167.6(4)
C41 N7 C38 C39 -3.7(5)
C41 N7 C38 C74 169.3(3)
C41 C42 C43 C44 116.6(5)
C41 C42 C43 C48 -60.7(6)
C41 C42 C49 N6 -1.1(6)
C41 C42 C49 C50 175.0(4)
C42 C43 C44 F16 3.4(7)
C42 C43 C44 C45 -177.7(5)
C42 C43 C48 F20 -3.5(7)
C42 C43 C48 C47 177.1(4)
C42 C49 C50 C51 -177.3(4)
C43 C42 C49 N6 -176.8(3)
C43 C42 C49 C50 -0.7(6)
C43 C44 C45 F17 -178.9(5)
C43 C44 C45 C46 0.6(8)
C44 C43 C48 F20 179.1(4)
C44 C43 C48 C47 -0.4(7)
C44 C45 C46 F18 -179.5(5)
C44 C45 C46 C47 -0.4(9)
C45 C46 C47 F19 179.7(5)
C45 C46 C47 C48 -0.1(8)
C46 C47 C48 F20 -178.9(5)
C46 C47 C48 C43 0.6(8)
C48 C43 C44 F16 -179.1(4)
C48 C43 C44 C45 -0.2(7)
C49 N6 C52 C51 0.8(4)
C49 N6 C52 C53 -175.7(4)
C49 C42 C43 C44 -67.2(6)
C49 C42 C43 C48 115.4(5)
C49 C50 C51 C52 1.0(5)
C50 C51 C52 N6 -1.1(5)
C50 C51 C52 C53 175.2(4)
C51 C52 C53 C54 12.3(6)
C51 C52 C53 C60 -167.1(4)
C52 N6 C49 C42 176.7(4)
C52 N6 C49 C50 -0.2(4)
C52 C53 C54 C55 -92.1(5)
C52 C53 C54 C59 89.4(5)
C52 C53 C60 N5 -4.6(6)
C52 C53 C60 C61 171.6(4)
C53 C54 C55 F30 0.1(6)
C53 C54 C55 C56 179.4(4)
C53 C54 C59 F26 0.7(7)
C53 C54 C59 C58 179.1(4)
C53 C60 C61 C62 -176.8(4)
C54 C53 C60 N5 176.0(4)
C54 C53 C60 C61 -7.8(6)
C54 C55 C56 F29 179.9(4)
C54 C55 C56 C57 1.5(7)
C55 C54 C59 F26 -177.9(4)
C55 C54 C59 C58 0.5(7)
C55 C56 C57 F28 179.3(4)
C55 C56 C57 C58 0.6(7)
C56 C57 C58 F27 178.8(5)
C56 C57 C58 C59 -2.1(7)
C57 C58 C59 F26 179.9(4)
C57 C58 C59 C54 1.6(8)
C59 C54 C55 F30 178.7(4)
C59 C54 C55 C56 -2.0(6)
C60 N5 C63 C62 1.3(4)
C60 N5 C63 C64 -176.7(4)
C60 C53 C54 C55 87.3(5)
C60 C53 C54 C59 -91.2(5)
C60 C61 C62 C63 0.9(5)
C61 C62 C63 N5 -1.3(5)
C61 C62 C63 C64 176.5(4)
C62 C63 C64 C65 -3.1(6)
C62 C63 C64 C71 179.8(4)
C63 N5 C60 C53 176.2(4)
C63 N5 C60 C61 -0.8(4)
C63 C64 C65 C66 -62.9(6)
C63 C64 C65 C70 108.8(5)
C63 C64 C71 N8 -7.4(6)
C63 C64 C71 C72 164.0(4)
C64 C65 C66 F25 -3.9(9)
C64 C65 C66 C67 173.4(6)
C64 C65 C70 F21 11.3(7)
C64 C65 C70 C69 -173.8(5)
C64 C71 C72 C73 -169.9(5)
C65 C64 C71 N8 175.6(4)
C65 C64 C71 C72 -13.0(7)
C65 C66 C67 F24 -177.6(6)
C65 C66 C67 C68 0.2(11)
C66 C65 C70 F21 -176.4(5)
C66 C65 C70 C69 -1.4(8)
C66 C67 C68 F23 -178.9(6)
C66 C67 C68 C69 -1.3(10)
C67 C68 C69 F22 -179.6(5)
C67 C68 C69 C70 1.0(9)
C68 C69 C70 F21 175.5(5)
C68 C69 C70 C65 0.4(8)
C70 C65 C66 F25 -176.2(5)
C70 C65 C66 C67 1.1(9)
C71 N8 C74 C38 -167.1(4)
C71 N8 C74 C73 3.5(5)
C71 C64 C65 C66 114.4(6)
C71 C64 C65 C70 -73.9(6)
C71 C72 C73 C74 -0.3(5)
C72 C73 C74 N8 -1.9(5)
C72 C73 C74 C38 165.3(5)
C74 N8 C71 C64 169.8(4)
C74 N8 C71 C72 -3.6(5)
C74 C38 C39 C40 -168.2(5)
F3A C9A C10A F4A 1(3)
F3A C9A C10A C11A -178(2)
F3A C9A C8A C7A 179.8(19)
F3A C9A C8A F2A 3(3)
F4A C10A C11A F5A 0(4)
F4A C10A C11A C6A 178(2)
C9A C10A C11A F5A 179(2)
C9A C10A C11A C6A -3(4)
C10A C9A C8A C7A -1(3)
C10A C9A C8A F2A -177.7(18)
C10A C11A C6A C5 178(2)
C10A C11A C6A C7A 3(4)
F5A C11A C6A C5 -5(4)
F5A C11A C6A C7A -179(3)
C11A C6A C7A F1A -178(2)
C11A C6A C7A C8A -2(3)
C6A C5 C12 N2 -164.5(10)
C6A C5 C12 C13 8.5(12)
C6A C7A C8A C9A 1(3)
C6A C7A C8A F2A 177.7(19)
F8A C20 C21 F9 4.9(15)
F8A C20 C21 C22 -173.9(13)
F1A C7A C8A C9A 177(2)
F1A C7A C8A F2A -6(3)
C8A C9A C10A F4A -179.0(18)
C8A C9A C10A C11A 2(3)
